data_7013578
loop_
_publ_author_name
'Bonnet, Sylvestre'
'Collin, Jean-Paul'
'Gruber, Nathalie'
'Sauvage, Jean-Pierre'
'Schofield, Emma R.'

_publ_section_title
;
 Photochemical and thermal synthesis and characterization of
 polypyridine ruthenium(ii) complexes containing different monodentate
 ligandsElectronic supplementary information (ESI) available: View of
 the dimeric units of 8 and proton indexation used in the 1H NMR data.
 See http://www.rsc.org/suppdata/dt/b3/b310198c/
;
_journal_issue 24
_journal_name_full 'Dalton Transactions'
_journal_page_first 4654
_journal_paper_doi 10.1039/b310198c
_journal_year 2003
_chemical_formula_moiety '[Ru(terpy)(phen)(PTZ)][PF6]2'
_chemical_formula_sum 'C88 H74 F24 N12 O2 P4 Ru2 S2'
_chemical_formula_weight 2177.78
_chemical_name_systematic ' ?'
_space_group_IT_number 2
_symmetry_cell_setting triclinic
_symmetry_space_group_name_Hall '-P 1'
_symmetry_space_group_name_H-M 'P -1'
_audit_creation_date 25-09-03
_cell_angle_alpha 97.540(5)
_cell_angle_beta 94.916(5)
_cell_angle_gamma 111.387(5)
_cell_formula_units_Z 1
_cell_length_a 10.2143(3)
_cell_length_b 12.4444(5)
_cell_length_c 19.6448(8)
_cell_measurement_reflns_used 13528
_cell_measurement_temperature 173
_cell_measurement_theta_max 27.6
_cell_measurement_theta_min 1.4
_cell_volume 2280.76(18)
_computing_publication_material CIFGEN_IN_OpenMoleN_(_1997)
_computing_structure_refinement LSFM_OpenMoleN_(_1997)
_computing_structure_solution Direct_methods_(SIR,_Burla_et_al.,_1989)
_diffrn_ambient_temperature 173
_diffrn_measured_fraction_theta_full 0.970
_diffrn_measured_fraction_theta_max 0.970
_diffrn_measurement_details
;
13528 reflections were collected using program Collect
("Collect" Data collection software, Nonius B.V., 1998)
The conditions were as follow : crystal to detector distance =  36. mm.
Scan angle =  2.0 deg 1 scans of   60 sec per frame.
Data collection was divided into  2 set(s)
with the following starting angles and number of frames :

Set 1 Theta =   -6.30 Omega =    0.00 Kappa =    0.00  140 frames
Set 2 Theta =   -5.20 Kappa = -172.00 Phi   =    0.00   27 frames
Friedel pairs were averaged. Internal R = 0.07
;
_diffrn_measurement_device_type KappaCCD
_diffrn_measurement_method '\p scans'
_diffrn_radiation_monochromator graphite
_diffrn_radiation_type Mo-K\a
_diffrn_radiation_wavelength 0.71073
_diffrn_reflns_av_R_equivalents 0.070
_diffrn_reflns_av_sigmaI/netI 0.333
_diffrn_reflns_limit_h_max 9
_diffrn_reflns_limit_h_min -13
_diffrn_reflns_limit_k_max 16
_diffrn_reflns_limit_k_min -16
_diffrn_reflns_limit_l_max 20
_diffrn_reflns_limit_l_min -25
_diffrn_reflns_number 13528
_diffrn_reflns_theta_full 27.56
_diffrn_reflns_theta_max 27.56
_diffrn_reflns_theta_min 2.5
_diffrn_source xray_tube
_diffrn_standards_decay_% 0
_exptl_absorpt_coefficient_mu 0.551
_exptl_absorpt_correction_type none
_exptl_crystal_colour orange
_exptl_crystal_density_diffrn 1.59
_exptl_crystal_density_method none
_exptl_crystal_description prism
_exptl_crystal_F_000 1098
_exptl_crystal_size_max 0.18
_exptl_crystal_size_mid 0.10
_exptl_crystal_size_min 0.02
_refine_diff_density_max 0.908
_refine_diff_density_min -0.238
_refine_ls_extinction_method none
_refine_ls_goodness_of_fit_all 1.249
_refine_ls_goodness_of_fit_ref 1.038
_refine_ls_hydrogen_treatment noref
_refine_ls_matrix_type full
_refine_ls_number_constraints 28
_refine_ls_number_parameters 637
_refine_ls_number_reflns 4541
_refine_ls_number_restraints -7
_refine_ls_R_factor_all 0.129
_refine_ls_R_factor_gt 0.076
_refine_ls_shift/esd_mean 0.001
_refine_ls_shift/su_max 0.010
_refine_ls_structure_factor_coef F
_refine_ls_weighting_scheme sigma
_refine_ls_wR_factor_all 0.228
_refine_ls_wR_factor_ref 0.092
_reflns_number_gt 4541
_reflns_number_total 10236
_reflns_threshold_expression >3.0\s(I)
_cod_data_source_file b310198c.txt
_cod_data_source_block Complex_7
_cod_original_cell_volume 2280.8(1)
_cod_original_sg_symbol_H-M P-1
_cod_database_code 7013578

loop_
_symmetry_equiv_pos_as_xyz
x,y,z
-x,-y,-z

loop_
_atom_site_aniso_label
_atom_site_aniso_U_11
_atom_site_aniso_U_22
_atom_site_aniso_U_33
_atom_site_aniso_U_12
_atom_site_aniso_U_13
_atom_site_aniso_U_23
_atom_site_aniso_type_symbol
RU 0.0254(3) 0.0343(3) 0.0278(3) 0.0047(3) -0.0025(3) 0.0059(3) Ru
N1 0.031(4) 0.036(4) 0.030(4) 0.008(3) -0.002(3) 0.008(3) N
C1 0.036(5) 0.041(5) 0.039(5) 0.006(4) -0.004(5) 0.005(4) C
C2 0.035(5) 0.057(6) 0.054(6) 0.014(4) -0.007(5) 0.009(5) C
C3 0.031(5) 0.043(6) 0.062(7) -0.000(5) -0.018(5) 0.001(5) C
C4 0.037(5) 0.039(5) 0.041(5) 0.013(4) -0.014(4) 0.006(4) C
C5 0.064(7) 0.070(7) 0.039(6) 0.020(6) -0.019(5) 0.000(5) C
C6 0.077(7) 0.080(8) 0.024(5) 0.031(6) -0.004(5) -0.003(5) C
C7 0.050(6) 0.061(6) 0.043(6) 0.025(5) -0.002(5) 0.008(5) C
C8 0.076(7) 0.088(8) 0.034(6) 0.041(5) 0.009(5) 0.002(6) C
C9 0.054(6) 0.072(7) 0.051(6) 0.025(5) 0.011(5) 0.015(6) C
C10 0.034(5) 0.057(6) 0.048(6) 0.017(4) 0.012(5) 0.010(5) C
N2 0.036(4) 0.044(4) 0.023(4) 0.009(3) 0.001(3) -0.001(3) N
C11 0.043(5) 0.036(5) 0.033(5) 0.015(4) 0.001(4) 0.002(4) C
C12 0.051(5) 0.024(4) 0.031(5) 0.016(4) -0.012(4) 0.002(4) C
N3 0.038(4) 0.034(4) 0.042(4) 0.009(3) 0.004(4) 0.007(4) N
C13 0.051(6) 0.047(6) 0.052(6) 0.016(5) 0.003(5) 0.006(5) C
C14 0.061(8) 0.042(7) 0.068(8) -0.003(6) -0.008(7) 0.003(6) C
C15 0.077(7) 0.046(6) 0.076(8) 0.024(5) 0.018(6) 0.014(6) C
C16 0.056(6) 0.061(6) 0.068(7) 0.035(4) 0.008(6) 0.018(5) C
C17 0.038(5) 0.046(5) 0.043(5) 0.022(4) 0.002(4) 0.011(4) C
C18 0.037(5) 0.049(5) 0.034(5) 0.017(4) 0.006(4) 0.008(4) C
C19 0.045(5) 0.069(6) 0.049(6) 0.031(4) 0.001(5) 0.018(5) C
C20 0.032(5) 0.071(7) 0.052(6) 0.015(5) -0.007(5) 0.007(6) C
C21 0.028(5) 0.068(7) 0.044(6) 0.007(5) 0.004(5) 0.003(5) C
C22 0.029(5) 0.063(6) 0.023(5) 0.008(4) 0.001(4) 0.006(4) C
N4 0.025(4) 0.052(5) 0.033(4) 0.009(3) -0.002(3) 0.002(4) N
C23 0.036(5) 0.036(5) 0.033(5) 0.004(4) 0.002(4) 0.003(4) C
C24 0.051(7) 0.048(6) 0.043(6) -0.003(6) -0.000(5) 0.004(5) C
C25 0.068(8) 0.031(6) 0.048(6) -0.003(5) 0.005(6) 0.003(5) C
C26 0.064(7) 0.044(6) 0.039(5) 0.013(5) 0.012(5) 0.008(5) C
C27 0.034(5) 0.036(5) 0.029(5) -0.000(4) -0.002(4) -0.003(4) C
N5 0.033(4) 0.040(4) 0.029(4) 0.009(3) 0.004(3) 0.008(3) N
S 0.035(1) 0.047(1) 0.034(1) 0.005(1) -0.002(1) 0.004(1) S
C28 0.040(5) 0.038(5) 0.035(5) 0.007(4) 0.002(5) 0.003(4) C
C29 0.047(5) 0.058(6) 0.048(6) 0.027(4) 0.010(5) 0.008(5) C
C30 0.065(7) 0.064(6) 0.052(7) 0.033(5) 0.006(6) 0.010(5) C
C31 0.077(8) 0.046(6) 0.056(7) 0.016(6) 0.009(6) 0.005(6) C
C32 0.055(7) 0.044(6) 0.055(7) 0.011(5) -0.009(6) -0.001(5) C
C33 0.055(6) 0.040(6) 0.036(5) 0.009(5) 0.005(5) 0.004(5) C
N6 0.049(5) 0.054(5) 0.057(5) 0.017(4) -0.012(4) 0.006(4) N
C34 0.044(6) 0.058(6) 0.043(6) 0.018(5) -0.006(5) 0.002(5) C
C35 0.061(7) 0.067(7) 0.054(7) 0.024(5) -0.012(6) 0.004(6) C
C36 0.085(8) 0.086(8) 0.045(7) 0.037(6) -0.004(6) 0.008(6) C
C37 0.094(8) 0.078(7) 0.041(6) 0.044(6) 0.013(6) 0.026(5) C
C38 0.063(7) 0.062(7) 0.039(6) 0.012(6) 0.005(6) 0.011(5) C
C39 0.042(6) 0.054(6) 0.031(5) 0.008(5) 0.006(5) 0.011(4) C
P1 0.037(1) 0.062(2) 0.046(2) 0.015(1) 0.001(1) 0.012(1) P
F1 0.046(4) 0.069(5) 0.144(7) 0.007(4) 0.013(5) 0.005(5) F
F2 0.048(4) 0.105(6) 0.135(7) 0.001(4) 0.008(5) 0.049(5) F
F3 0.096(5) 0.27(1) 0.063(5) 0.087(5) 0.019(4) 0.027(6) F
F4 0.069(6) 0.55(2) 0.057(5) 0.03(1) -0.005(5) 0.100(8) F
F5 0.085(5) 0.086(5) 0.23(1) 0.048(4) -0.012(7) -0.025(7) F
F6 0.075(5) 0.055(4) 0.29(1) 0.021(4) -0.013(7) 0.039(6) F
P2 0.055(2) 0.052(2) 0.075(2) 0.009(1) -0.014(2) 0.007(2) P
F7 0.141(6) 0.104(5) 0.146(7) 0.077(4) -0.075(5) -0.037(5) F
F8 0.19(1) 0.200(9) 0.22(1) -0.110(9) -0.092(9) 0.143(7) F
F9 0.33(1) 0.170(6) 0.125(9) 0.181(5) 0.012(8) 0.010(6) F
F10 0.191(8) 0.127(7) 0.146(7) 0.035(6) -0.112(5) 0.019(5) F
F11 0.140(9) 0.113(8) 0.18(1) -0.027(8) 0.062(8) 0.021(8) F
F12 0.134(6) 0.197(7) 0.137(8) 0.117(4) 0.036(6) 0.046(6) F
C40 0.16(2) 0.16(4) 0.16(4) 0.06(3) 0.02(3) 0.03(3) C
C41 0.1620(2) 0.16(4) 0.16(4) 0.06(3) 0.02(3) 0.03(3) C
C42 0.1746(2) 0.17(4) 0.17(4) 0.07(3) 0.03(4) 0.03(4) C
C43 0.1746(2) 0.17(4) 0.17(4) 0.07(3) 0.03(4) 0.03(4) C
C44 0.1746(2) 0.17(4) 0.17(4) 0.07(3) 0.03(4) 0.03(3) C
C45 0.1746(2) 0.17(4) 0.17(4) 0.07(3) 0.03(4) 0.03(3) C
C46 0.1772(2) 0.18(4) 0.18(4) 0.07(3) 0.03(4) 0.03(4) C
C47 0.1809(2) 0.18(4) 0.18(5) 0.07(3) 0.03(5) 0.03(4) C
O3 0.22(3) 0.22(3) 0.22(4) 0.08(3) 0.03(3) 0.04(3) O
C48 0.05(1) 0.05(1) 0.05(1) 0.019(9) 0.01(1) 0.01(1) C
O4 0.15(2) 0.15(2) 0.15(2) 0.06(2) 0.02(2) 0.03(2) O
C49 0.10(2) 0.10(2) 0.10(2) 0.04(2) 0.01(2) 0.02(2) C

loop_
_atom_site_label
_atom_site_fract_x
_atom_site_fract_y
_atom_site_fract_z
_atom_site_U_iso_or_equiv
_atom_site_occupancy
_atom_site_thermal_displace_type
_atom_site_calc_flag
_atom_site_calc_attached_atom
_atom_site_type_symbol
RU 0.51462(9) 0.43932(7) 0.73459(4) 0.0289(3) 1.000 Uani ? ? Ru
N1 0.3111(8) 0.3966(7) 0.6797(4) 0.033(4) 1.000 Uani ? ? N
C1 0.191(1) 0.3869(9) 0.7029(5) 0.038(5) 1.000 Uani ? ? C
C2 0.060(1) 0.351(1) 0.6603(6) 0.047(6) 1.000 Uani ? ? C
C3 0.054(1) 0.325(1) 0.5902(6) 0.043(6) 1.000 Uani ? ? C
C4 0.179(1) 0.3309(9) 0.5622(5) 0.039(5) 1.000 Uani ? ? C
C5 0.184(1) 0.303(1) 0.4905(6) 0.056(7) 1.000 Uani ? ? C
C6 0.306(1) 0.311(1) 0.4670(5) 0.053(7) 1.000 Uani ? ? C
C7 0.437(1) 0.346(1) 0.5137(6) 0.051(6) 1.000 Uani ? ? C
C8 0.569(1) 0.357(1) 0.4935(6) 0.061(7) 1.000 Uani ? ? C
C9 0.687(1) 0.393(1) 0.5422(6) 0.058(7) 1.000 Uani ? ? C
C10 0.675(1) 0.416(1) 0.6115(6) 0.045(6) 1.000 Uani ? ? C
N2 0.5529(8) 0.4062(7) 0.6338(4) 0.033(4) 1.000 Uani ? ? N
C11 0.434(1) 0.3717(8) 0.5848(5) 0.037(5) 1.000 Uani ? ? C
C12 0.305(1) 0.3675(8) 0.6099(5) 0.034(5) 1.000 Uani ? ? C
N3 0.4872(9) 0.2710(7) 0.7485(4) 0.038(4) 1.000 Uani ? ? N
C13 0.370(1) 0.174(1) 0.7326(6) 0.050(6) 1.000 Uani ? ? C
C14 0.365(1) 0.064(1) 0.7430(7) 0.056(7) 1.000 Uani ? ? C
C15 0.489(1) 0.055(1) 0.7706(7) 0.065(7) 1.000 Uani ? ? C
C16 0.612(1) 0.156(1) 0.7889(7) 0.062(6) 1.000 Uani ? ? C
C17 0.611(1) 0.2622(9) 0.7766(5) 0.042(5) 1.000 Uani ? ? C
C18 0.736(1) 0.3739(9) 0.7924(5) 0.039(5) 1.000 Uani ? ? C
C19 0.871(1) 0.389(1) 0.8220(6) 0.053(6) 1.000 Uani ? ? C
C20 0.976(1) 0.500(1) 0.8307(6) 0.049(6) 1.000 Uani ? ? C
C21 0.948(1) 0.594(1) 0.8114(6) 0.044(6) 1.000 Uani ? ? C
C22 0.811(1) 0.575(1) 0.7822(5) 0.035(5) 1.000 Uani ? ? C
N4 0.7080(8) 0.4655(7) 0.7747(4) 0.035(4) 1.000 Uani ? ? N
C23 0.757(1) 0.6574(9) 0.7580(5) 0.035(5) 1.000 Uani ? ? C
C24 0.842(1) 0.774(1) 0.7593(6) 0.047(6) 1.000 Uani ? ? C
C25 0.781(1) 0.849(1) 0.7352(6) 0.047(6) 1.000 Uani ? ? C
C26 0.639(1) 0.805(1) 0.7117(6) 0.048(6) 1.000 Uani ? ? C
C27 0.561(1) 0.6884(9) 0.7122(5) 0.033(5) 1.000 Uani ? ? C
N5 0.6162(8) 0.6153(7) 0.7336(4) 0.034(4) 1.000 Uani ? ? N
S 0.4426(3) 0.4765(2) 0.8441(1) 0.038(1) 1.000 Uani ? ? S
C28 0.491(1) 0.6292(9) 0.8701(5) 0.038(5) 1.000 Uani ? ? C
C29 0.395(1) 0.678(1) 0.8497(6) 0.051(6) 1.000 Uani ? ? C
C30 0.430(1) 0.796(1) 0.8648(6) 0.060(6) 1.000 Uani ? ? C
C31 0.566(1) 0.869(1) 0.8996(6) 0.058(7) 1.000 Uani ? ? C
C32 0.660(1) 0.820(1) 0.9199(6) 0.051(6) 1.000 Uani ? ? C
C33 0.625(1) 0.6993(9) 0.9056(5) 0.043(6) 1.000 Uani ? ? C
N6 0.726(1) 0.6531(8) 0.9277(5) 0.053(5) 1.000 Uani ? ? N
C34 0.683(1) 0.538(1) 0.9400(6) 0.048(6) 1.000 Uani ? ? C
C35 0.775(1) 0.508(1) 0.9825(6) 0.060(7) 1.000 Uani ? ? C
C36 0.741(1) 0.396(1) 0.9946(6) 0.069(8) 1.000 Uani ? ? C
C37 0.610(1) 0.310(1) 0.9649(6) 0.067(7) 1.000 Uani ? ? C
C38 0.515(1) 0.338(1) 0.9237(6) 0.053(7) 1.000 Uani ? ? C
C39 0.553(1) 0.451(1) 0.9089(5) 0.041(6) 1.000 Uani ? ? C
P1 0.1618(3) 0.7077(3) 0.6481(2) 0.047(2) 1.000 Uani ? ? P
F1 0.3201(8) 0.8005(7) 0.6523(5) 0.077(5) 1.000 Uani ? ? F
F2 0.0057(8) 0.6172(8) 0.6471(5) 0.088(5) 1.000 Uani ? ? F
F3 0.1353(9) 0.697(1) 0.5682(4) 0.117(6) 1.000 Uani ? ? F
F4 0.189(1) 0.719(2) 0.7257(5) 0.129(9) 1.000 Uani ? ? F
F5 0.1029(9) 0.8069(8) 0.6535(7) 0.118(7) 1.000 Uani ? ? F
F6 0.2247(9) 0.6106(7) 0.6344(7) 0.106(7) 1.000 Uani ? ? F
P2 0.0431(4) 0.1478(3) 0.8660(2) 0.060(2) 1.000 Uani ? ? P
F7 -0.061(1) 0.1389(8) 0.7993(5) 0.129(6) 1.000 Uani ? ? F
F8 0.147(2) 0.257(1) 0.8455(7) 0.21(1) 1.000 Uani ? ? F
F9 -0.016(1) 0.2262(9) 0.9109(6) 0.191(8) 1.000 Uani ? ? F
F10 0.148(1) 0.1581(9) 0.9289(5) 0.152(7) 1.000 Uani ? ? F
F11 -0.063(1) 0.037(1) 0.8843(7) 0.143(9) 1.000 Uani ? ? F
F12 0.090(1) 0.0600(9) 0.8194(6) 0.153(7) 1.000 Uani ? ? F
C40 0.132(2) 0.956(2) 0.410(1) 0.16(3) 0.500 Uani ? ? C
C41 0.1364(2) 0.9802(2) 0.4809(1) 0.1618(3) 0.500 Uani ? ? C
C42 0.2586(2) 0.9969(2) 0.5246(1) 0.1745(3) 0.500 Uani ? ? C
C43 0.3762(2) 0.9900(2) 0.4971(1) 0.1745(3) 0.500 Uani ? ? C
C44 0.3707(2) 0.9662(2) 0.4258(1) 0.1746(3) 0.500 Uani ? ? C
C45 0.2494(2) 0.9495(2) 0.3821(1) 0.1745(3) 0.500 Uani ? ? C
C46 0.0096(2) 0.9397(2) 0.3660(1) 0.1770(3) 0.500 Uani ? ? C
C47 0.4984(2) 1.0067(2) 0.5407(1) 0.1808(3) 0.500 Uani ? ? C
O3 0.061(4) 0.791(3) 0.955(2) 0.22(3) 0.500 Uani ? ? O
C48 0.158(2) 0.884(2) 0.948(1) 0.05(1) 0.500 Uani ? ? C
O4 0.170(3) 0.895(3) 0.882(2) 0.15(2) 0.500 Uani ? ? O
C49 0.042(4) 0.853(3) 0.924(2) 0.10(2) 0.500 Uani ? ? C
H1 0.1926 0.4055 0.7515 0.0544 1.000 Uiso calc C1 H
H2 -0.0235 0.3445 0.6800 0.0653 1.000 Uiso calc C2 H
H3 -0.0329 0.3033 0.5605 0.0673 1.000 Uiso calc C3 H
H4 0.0987 0.2780 0.4584 0.0802 1.000 Uiso calc C5 H
H5 0.3060 0.2921 0.4185 0.0801 1.000 Uiso calc C6 H
H6 0.5767 0.3382 0.4458 0.0830 1.000 Uiso calc C8 H
H7 0.7774 0.4027 0.5286 0.0753 1.000 Uiso calc C9 H
H8 0.7576 0.4403 0.6449 0.0597 1.000 Uiso calc C10 H
H9 0.2851 0.1798 0.7132 0.0665 1.000 Uiso calc C13 H
H10 0.2787 -0.0029 0.7315 0.0849 1.000 Uiso calc C14 H
H11 0.4901 -0.0195 0.7771 0.0851 1.000 Uiso calc C15 H
H12 0.6975 0.1522 0.8097 0.0748 1.000 Uiso calc C16 H
H13 0.8916 0.3254 0.8356 0.0666 1.000 Uiso calc C19 H
H14 1.0692 0.5129 0.8507 0.0708 1.000 Uiso calc C20 H
H15 1.0219 0.6696 0.8180 0.0659 1.000 Uiso calc C21 H
H16 0.9400 0.8038 0.7766 0.0708 1.000 Uiso calc C24 H
H17 0.8378 0.9285 0.7352 0.0727 1.000 Uiso calc C25 H
H18 0.5941 0.8533 0.6954 0.0655 1.000 Uiso calc C26 H
H19 0.4619 0.6587 0.6962 0.0496 1.000 Uiso calc C27 H
H20 0.3037 0.6286 0.8250 0.0639 1.000 Uiso calc C29 H
H21 0.3627 0.8291 0.8519 0.0755 1.000 Uiso calc C30 H
H22 0.5928 0.9514 0.9089 0.0806 1.000 Uiso calc C31 H
H23 0.7512 0.8698 0.9443 0.0725 1.000 Uiso calc C32 H
H24 0.8640 0.5668 1.0037 0.0814 1.000 Uiso calc C35 H
H25 0.8067 0.3763 1.0229 0.0935 1.000 Uiso calc C36 H
H26 0.5858 0.2325 0.9732 0.0860 1.000 Uiso calc C37 H
H27 0.4242 0.2795 0.9052 0.0754 1.000 Uiso calc C38 H

loop_
_atom_type_symbol
_atom_type_description
_atom_type_scat_dispersion_real
_atom_type_scat_dispersion_imag
_atom_type_scat_source
C ? 0.002 0.002 International_Tables_Vol_IV_Table_2.3.1
H ? 0.000 0.000 International_Tables_Vol_IV_Table_2.3.1
F ? 0.014 0.010 International_Tables_Vol_IV_Table_2.3.1
N ? 0.004 0.003 International_Tables_Vol_IV_Table_2.3.1
O ? 0.008 0.006 International_Tables_Vol_IV_Table_2.3.1
P ? 0.090 0.095 International_Tables_Vol_IV_Table_2.3.1
Ru ? -1.420 0.836 International_Tables_Vol_IV_Table_2.3.1
S ? 0.110 0.124 International_Tables_Vol_IV_Table_2.3.1

loop_
_geom_angle_atom_site_label_1
_geom_angle_atom_site_label_2
_geom_angle_atom_site_label_3
_geom_angle
_geom_angle_site_symmetry_1
_geom_angle_site_symmetry_2
_geom_angle_site_symmetry_3
_geom_angle_publ_flag
N1 RU N2 79.5(4) . . . ?
N1 RU N3 96.5(3) . . . ?
N1 RU N4 172.1(4) . . . ?
N1 RU N5 103.9(3) . . . ?
N1 RU S 93.4(3) . . . ?
N2 RU N3 91.6(4) . . . ?
N2 RU N4 93.3(4) . . . ?
N2 RU N5 88.3(3) . . . ?
N2 RU S 172.8(3) . . . ?
N3 RU N4 80.1(4) . . . ?
N3 RU N5 159.2(3) . . . ?
N3 RU S 90.6(3) . . . ?
N4 RU N5 79.2(4) . . . ?
N4 RU S 93.8(3) . . . ?
N5 RU S 92.2(2) . . . ?
C1 N1 C12 117.1(9) . . . ?
N1 C1 C2 124(1) . . . ?
C1 C2 C3 119(1) . . . ?
C2 C3 C4 119(1) . . . ?
C3 C4 C5 124(1) . . . ?
C3 C4 C12 116(1) . . . ?
C5 C4 C12 119(1) . . . ?
C4 C5 C6 121(1) . . . ?
C5 C6 C7 121(1) . . . ?
C6 C7 C8 125(1) . . . ?
C6 C7 C11 118(1) . . . ?
C8 C7 C11 116(1) . . . ?
C7 C8 C9 120(1) . . . ?
C8 C9 C10 119(1) . . . ?
C9 C10 N2 123(1) . . . ?
C10 N2 C11 117.6(9) . . . ?
C7 C11 N2 122(1) . . . ?
C7 C11 C12 120(1) . . . ?
N2 C11 C12 116.5(9) . . . ?
N1 C12 C4 123(1) . . . ?
N1 C12 C11 117.3(9) . . . ?
C4 C12 C11 119(1) . . . ?
C13 N3 C17 118(1) . . . ?
N3 C13 C14 123(1) . . . ?
C13 C14 C15 118(1) . . . ?
C14 C15 C16 118(1) . . . ?
C15 C16 C17 120(1) . . . ?
N3 C17 C16 121(1) . . . ?
N3 C17 C18 114(1) . . . ?
C16 C17 C18 124(1) . . . ?
C17 C18 C19 125(1) . . . ?
C17 C18 N4 113.4(9) . . . ?
C19 C18 N4 120(1) . . . ?
C18 C19 C20 117(1) . . . ?
C19 C20 C21 122(1) . . . ?
C20 C21 C22 118(1) . . . ?
C21 C22 N4 119(1) . . . ?
C21 C22 C23 128(1) . . . ?
N4 C22 C23 112.2(9) . . . ?
C18 N4 C22 122.1(9) . . . ?
C22 C23 C24 123(1) . . . ?
C22 C23 N5 116(1) . . . ?
C24 C23 N5 120(1) . . . ?
C23 C24 C25 119(1) . . . ?
C24 C25 C26 118(1) . . . ?
C25 C26 C27 118(1) . . . ?
C26 C27 N5 123(1) . . . ?
C23 N5 C27 118.5(9) . . . ?
C28 S C39 99.5(5) . . . ?
S C28 C29 117.9(9) . . . ?
S C28 C33 120.9(9) . . . ?
C29 C28 C33 121(1) . . . ?
C28 C29 C30 120(1) . . . ?
C29 C30 C31 119(1) . . . ?
C30 C31 C32 119(1) . . . ?
C31 C32 C33 121(1) . . . ?
C28 C33 C32 117(1) . . . ?
C28 C33 N6 122(1) . . . ?
C32 C33 N6 119(1) . . . ?
C33 N6 C34 120(1) . . . ?
N6 C34 C35 118(1) . . . ?
N6 C34 C39 122(1) . . . ?
C35 C34 C39 118(1) . . . ?
C34 C35 C36 121(1) . . . ?
C35 C36 C37 119(1) . . . ?
C36 C37 C38 120(1) . . . ?
C37 C38 C39 119(1) . . . ?
S C39 C34 121(1) . . . ?
S C39 C38 118.5(9) . . . ?
C34 C39 C38 119(1) . . . ?
F1 P1 F2 177.8(6) . . . ?
F1 P1 F3 91.6(6) . . . ?
F1 P1 F4 87.9(6) . . . ?
F1 P1 F5 91.2(5) . . . ?
F1 P1 F6 86.5(5) . . . ?
F2 P1 F3 90.5(6) . . . ?
F2 P1 F4 90.0(6) . . . ?
F2 P1 F5 88.4(6) . . . ?
F2 P1 F6 94.1(6) . . . ?
F3 P1 F4 179.5(9) . . . ?
F3 P1 F5 87.7(7) . . . ?
F3 P1 F6 86.4(7) . . . ?
F4 P1 F5 92(1) . . . ?
F4 P1 F6 93(1) . . . ?
F5 P1 F6 173.6(8) . . . ?
F7 P2 F8 86.9(7) . . . ?
F7 P2 F9 91.7(7) . . . ?
F7 P2 F10 177.9(9) . . . ?
F7 P2 F11 91.4(8) . . . ?
F7 P2 F12 85.9(6) . . . ?
F8 P2 F9 88(1) . . . ?
F8 P2 F10 91.3(7) . . . ?
F8 P2 F11 178.2(8) . . . ?
F8 P2 F12 95(1) . . . ?
F9 P2 F10 89.5(8) . . . ?
F9 P2 F11 91.9(9) . . . ?
F9 P2 F12 175.1(9) . . . ?
F10 P2 F11 90.3(8) . . . ?
F10 P2 F12 93.0(8) . . . ?
F11 P2 F12 84.0(8) . . . ?
C41 C40 C45 120(2) . . . ?
C41 C40 C46 120(2) . . . ?
C45 C40 C46 119(1) . . . ?
C40 C41 C42 120(1) . . . ?
C41 C42 C43 120.00 . . . ?
C42 C43 C44 119.63 . . . ?
C42 C43 C47 120.00 . . . ?
C42 C43 C47 171.54 . . 2_676 ?
C44 C43 C47 120.37 . . . ?
C44 C43 C47 54.59 . . 2_676 ?
C47 C43 C47 66.14 . . 2_676 ?
C43 C44 C45 120.55 . . . ?
C43 C44 C47 68.02 . . 2_676 ?
C45 C44 C47 169.20 . . 2_676 ?
C40 C45 C44 119(1) . . . ?
C43 C47 C43 113.86 . . 2_676 ?
C43 C47 C44 169.35 . . 2_676 ?
C43 C47 C47 61.15 . . 2_676 ?
C43 C47 C44 57.39 2_676 . 2_676 ?
C43 C47 C47 52.71 2_676 . 2_676 ?
C44 C47 C47 109.81 2_676 . 2_676 ?
C48 O3 C49 57(4) . . . ?
O3 C48 O4 113(3) . . . ?
O3 C48 C49 53(3) . . . ?
O4 C48 C49 78(3) . . . ?
C48 O4 C49 45(2) . . . ?
O3 C49 C48 68(4) . . . ?
O3 C49 O4 106(6) . . . ?
C48 C49 O4 56(3) . . . ?

loop_
_geom_bond_atom_site_label_1
_geom_bond_atom_site_label_2
_geom_bond_distance
_geom_bond_site_symmetry_1
_geom_bond_site_symmetry_2
_geom_bond_publ_flag
RU N1 2.104(8) . . ?
RU N2 2.069(8) . . ?
RU N3 2.068(9) . . ?
RU N4 1.956(8) . . ?
RU N5 2.056(9) . . ?
RU S 2.375(3) . . ?
N1 C1 1.32(1) . . ?
N1 C12 1.36(1) . . ?
C1 C2 1.40(1) . . ?
C2 C3 1.36(2) . . ?
C3 C4 1.41(2) . . ?
C4 C5 1.41(2) . . ?
C4 C12 1.42(1) . . ?
C5 C6 1.34(2) . . ?
C6 C7 1.45(2) . . ?
C7 C8 1.40(2) . . ?
C7 C11 1.40(2) . . ?
C8 C9 1.37(2) . . ?
C9 C10 1.38(2) . . ?
C10 N2 1.32(1) . . ?
N2 C11 1.37(1) . . ?
C11 C12 1.43(2) . . ?
N3 C13 1.33(1) . . ?
N3 C17 1.38(1) . . ?
C13 C14 1.39(2) . . ?
C14 C15 1.38(2) . . ?
C15 C16 1.40(2) . . ?
C16 C17 1.38(2) . . ?
C17 C18 1.48(2) . . ?
C18 C19 1.39(1) . . ?
C18 N4 1.35(1) . . ?
C19 C20 1.38(2) . . ?
C20 C21 1.38(2) . . ?
C21 C22 1.39(1) . . ?
C22 N4 1.36(1) . . ?
C22 C23 1.44(2) . . ?
C23 C24 1.39(2) . . ?
C23 N5 1.36(1) . . ?
C24 C25 1.39(2) . . ?
C25 C26 1.37(2) . . ?
C26 C27 1.37(2) . . ?
C27 N5 1.33(1) . . ?
S C28 1.77(1) . . ?
S C39 1.77(1) . . ?
C28 C29 1.39(2) . . ?
C28 C33 1.39(2) . . ?
C29 C30 1.37(2) . . ?
C30 C31 1.41(2) . . ?
C31 C32 1.37(2) . . ?
C32 C33 1.40(2) . . ?
C33 N6 1.41(2) . . ?
N6 C34 1.40(2) . . ?
C34 C35 1.39(2) . . ?
C34 C39 1.39(2) . . ?
C35 C36 1.37(2) . . ?
C36 C37 1.39(2) . . ?
C37 C38 1.37(2) . . ?
C38 C39 1.40(2) . . ?
P1 F1 1.595(8) . . ?
P1 F2 1.578(9) . . ?
P1 F3 1.550(9) . . ?
P1 F4 1.50(1) . . ?
P1 F5 1.55(1) . . ?
P1 F6 1.57(1) . . ?
P2 F7 1.58(1) . . ?
P2 F8 1.51(1) . . ?
P2 F9 1.54(1) . . ?
P2 F10 1.53(1) . . ?
P2 F11 1.52(1) . . ?
P2 F12 1.57(1) . . ?
C40 C41 1.39(3) . . ?
C40 C45 1.38(3) . . ?
C40 C46 1.38(4) . . ?
C41 C42 1.3850 . . ?
C42 C43 1.3850 . . ?
C43 C44 1.3850 . . ?
C43 C47 1.3850 . . ?
C43 C47 1.5247 . 2_676 ?
C44 C45 1.3773 . . ?
C44 C47 1.3401 . 2_676 ?
C47 C47 1.5920 . 2_676 ?
O3 C48 1.25(6) . . ?
O3 C49 1.09(5) . . ?
C48 O4 1.33(4) . . ?
C48 C49 1.14(5) . . ?
O4 C49 1.57(6) . . ?

loop_
_geom_contact_atom_site_label_1
_geom_contact_atom_site_label_2
_geom_contact_distance
_geom_contact_site_symmetry_1
_geom_contact_site_symmetry_2
_geom_contact_publ_flag
? ? ? ? ? ?
